data_4066145
loop_
_publ_author_name
'Panda, Tarun K.'
'Kaneko, Hiroshi'
'Pal, Kuntal'
'Tsurugi, Hayato'
'Mashima, Kazushi'

_publ_section_title
;
 Salt Metathesis and Direct Reduction Reactions Leading to Group 3 Metal
 Complexes with
 aN,N&#x2032;-Bis(2,6-diisopropylphenyl)-1,4-diaza-1,3-butadiene Ligand
 and Their Solid-State Structures
;
_journal_issue 11
_journal_name_full Organometallics
_journal_page_first 2610
_journal_paper_doi 10.1021/om1003144
_journal_volume 29
_journal_year 2010
_chemical_formula_moiety 'C68 H104 Cl2 La2 N4 O4, C4 H8 O'
_chemical_formula_sum 'C72 H112 Cl2 La2 N4 O5'
_chemical_formula_weight 1462.38
_chemical_name_common 5
_chemical_name_systematic
;
 ?
;
_space_group_IT_number 2
_symmetry_cell_setting triclinic
_symmetry_space_group_name_Hall '-P 1'
_symmetry_space_group_name_H-M 'P -1'
_atom_sites_solution_hydrogens geom
_atom_sites_solution_primary direct
_atom_sites_solution_secondary difmap
_audit_creation_method SHELXL-97
_cell_angle_alpha 92.378(5)
_cell_angle_beta 105.432(5)
_cell_angle_gamma 97.609(5)
_cell_formula_units_Z 2
_cell_length_a 13.005(5)
_cell_length_b 13.829(5)
_cell_length_c 21.319(5)
_cell_measurement_temperature 120(2)
_cell_measurement_theta_max 27.4
_cell_measurement_theta_min 3.1
_cell_volume 3652(2)
_computing_cell_refinement 'RAPID-AUTO (Rigaku, 1998)'
_computing_data_collection 'RAPID-AUTO (Rigaku, 1998)'
_computing_data_reduction 'teXan (Rigaku/MSC, 2004)'
_computing_molecular_graphics Ortep-32
_computing_publication_material WinGX
_computing_structure_refinement 'SHELXL-97 (Sheldrick, 1997)'
_computing_structure_solution 'SIR 97'
_diffrn_ambient_temperature 120(2)
_diffrn_detector_area_resol_mean 10.00
_diffrn_measured_fraction_theta_full 0.995
_diffrn_measured_fraction_theta_max 0.995
_diffrn_measurement_device_type 'Rigaku RAXIS-RAPID Imaging Plate'
_diffrn_measurement_method \w
_diffrn_radiation_monochromator graphite
_diffrn_radiation_source 'fine-focus sealed tube'
_diffrn_radiation_type MoK\a
_diffrn_radiation_wavelength 0.71075
_diffrn_reflns_av_R_equivalents 0.0656
_diffrn_reflns_av_sigmaI/netI 0.0568
_diffrn_reflns_limit_h_max 16
_diffrn_reflns_limit_h_min -16
_diffrn_reflns_limit_k_max 17
_diffrn_reflns_limit_k_min -17
_diffrn_reflns_limit_l_max 27
_diffrn_reflns_limit_l_min -27
_diffrn_reflns_number 57153
_diffrn_reflns_theta_full 27.41
_diffrn_reflns_theta_max 27.41
_diffrn_reflns_theta_min 3.07
_exptl_absorpt_coefficient_mu 1.276
_exptl_absorpt_correction_T_max 0.8521
_exptl_absorpt_correction_T_min 0.7941
_exptl_absorpt_correction_type empirical
_exptl_crystal_colour yellow
_exptl_crystal_density_diffrn 1.330
_exptl_crystal_density_method 'not measured'
_exptl_crystal_description block
_exptl_crystal_F_000 1520
_exptl_crystal_size_max 0.19
_exptl_crystal_size_mid 0.17
_exptl_crystal_size_min 0.13
_refine_diff_density_max 1.134
_refine_diff_density_min -1.286
_refine_diff_density_rms 0.131
_refine_ls_extinction_method none
_refine_ls_goodness_of_fit_ref 1.066
_refine_ls_hydrogen_treatment constr
_refine_ls_matrix_type full
_refine_ls_number_parameters 782
_refine_ls_number_reflns 16537
_refine_ls_number_restraints 0
_refine_ls_restrained_S_all 1.066
_refine_ls_R_factor_all 0.0580
_refine_ls_R_factor_gt 0.0375
_refine_ls_shift/su_max 0.002
_refine_ls_shift/su_mean 0.000
_refine_ls_structure_factor_coef Fsqd
_refine_ls_weighting_details 'calc w=1/[\s^2^(Fo^2^)+(0.0190P)^2^+7.3085P] where P=(Fo^2^+2Fc^2^)/3'
_refine_ls_weighting_scheme calc
_refine_ls_wR_factor_gt 0.0704
_refine_ls_wR_factor_ref 0.0855
_reflns_number_gt 13017
_reflns_number_total 16537
_reflns_threshold_expression >2sigma(I)
_cod_data_source_file om1003144_si_002.cif
_cod_data_source_block complex5
_cod_database_code 4066145

loop_
_symmetry_equiv_pos_as_xyz
'x, y, z'
'-x, -y, -z'

loop_
_atom_site_label
_atom_site_type_symbol
_atom_site_fract_x
_atom_site_fract_y
_atom_site_fract_z
_atom_site_U_iso_or_equiv
_atom_site_adp_type
_atom_site_occupancy
_atom_site_symmetry_multiplicity
_atom_site_calc_flag
_atom_site_refinement_flags
La1 La 0.415067(15) 0.133722(15) 0.468347(10) 0.02081(6) Uani 1 1 d .
La2 La 0.668254(14) 0.560829(13) -0.005503(9) 0.01464(5) Uani 1 1 d .
Cl1 Cl 0.49197(8) -0.03127(7) 0.41726(4) 0.0312(2) Uani 1 1 d .
Cl2 Cl 0.54967(6) 0.51366(7) 0.08734(4) 0.02574(19) Uani 1 1 d .
O1 O 0.2432(2) 0.0035(2) 0.45792(14) 0.0356(7) Uani 1 1 d .
O2 O 0.3169(2) 0.2216(2) 0.53874(15) 0.0463(8) Uani 1 1 d .
O3 O 0.59556(19) 0.72707(17) -0.00245(12) 0.0256(5) Uani 1 1 d .
O4 O 0.68326(19) 0.61072(18) -0.11925(12) 0.0261(5) Uani 1 1 d .
O5 O 0.7693(3) 0.9497(3) 0.32064(17) 0.0699(11) Uani 1 1 d .
N1 N 0.3308(2) 0.1915(2) 0.36790(14) 0.0203(6) Uani 1 1 d .
N2 N 0.5475(2) 0.2592(2) 0.46021(14) 0.0205(6) Uani 1 1 d .
N3 N 0.8302(2) 0.62183(19) 0.07313(13) 0.0161(5) Uani 1 1 d .
N4 N 0.7587(2) 0.42640(19) 0.00505(14) 0.0182(6) Uani 1 1 d .
C1 C 0.3715(3) 0.2893(2) 0.39061(16) 0.0212(7) Uani 1 1 d .
H1 H 0.3276 0.3363 0.3761 0.025 Uiso 1 1 calc R
C2 C 0.4712(3) 0.3204(3) 0.43264(17) 0.0221(7) Uani 1 1 d .
H2 H 0.4904 0.3872 0.4440 0.026 Uiso 1 1 calc R
C3 C 0.6571(3) 0.3041(2) 0.47613(17) 0.0223(7) Uani 1 1 d .
C4 C 0.7083(3) 0.3205(3) 0.42620(19) 0.0279(8) Uani 1 1 d .
C5 C 0.8167(3) 0.3634(3) 0.4422(2) 0.0348(9) Uani 1 1 d .
H5 H 0.8503 0.3752 0.4092 0.042 Uiso 1 1 calc R
C6 C 0.8741(3) 0.3885(3) 0.5066(2) 0.0409(10) Uani 1 1 d .
H6 H 0.9463 0.4161 0.5169 0.049 Uiso 1 1 calc R
C7 C 0.8242(3) 0.3725(3) 0.5558(2) 0.0361(9) Uani 1 1 d .
H7 H 0.8635 0.3899 0.5990 0.043 Uiso 1 1 calc R
C8 C 0.7155(3) 0.3305(3) 0.54185(18) 0.0265(8) Uani 1 1 d .
C9 C 0.6624(3) 0.3179(3) 0.59715(19) 0.0308(9) Uani 1 1 d .
H9 H 0.5920 0.2775 0.5789 0.037 Uiso 1 1 calc R
C10 C 0.6419(5) 0.4156(4) 0.6227(3) 0.0744(19) Uani 1 1 d .
H10A H 0.7096 0.4562 0.6428 0.112 Uiso 1 1 calc R
H10B H 0.6019 0.4050 0.6543 0.112 Uiso 1 1 calc R
H10C H 0.6014 0.4473 0.5872 0.112 Uiso 1 1 calc R
C11 C 0.7243(5) 0.2662(5) 0.6525(3) 0.079(2) Uani 1 1 d .
H11A H 0.7377 0.2050 0.6357 0.118 Uiso 1 1 calc R
H11B H 0.6828 0.2542 0.6833 0.118 Uiso 1 1 calc R
H11C H 0.7917 0.3063 0.6738 0.118 Uiso 1 1 calc R
C12 C 0.6481(3) 0.2893(3) 0.35527(19) 0.0327(9) Uani 1 1 d .
H12 H 0.5719 0.2706 0.3535 0.039 Uiso 1 1 calc R
C13 C 0.6861(5) 0.1998(4) 0.3307(2) 0.0674(16) Uani 1 1 d .
H13A H 0.7606 0.2156 0.3314 0.101 Uiso 1 1 calc R
H13B H 0.6436 0.1794 0.2869 0.101 Uiso 1 1 calc R
H13C H 0.6784 0.1479 0.3584 0.101 Uiso 1 1 calc R
C14 C 0.6535(4) 0.3711(4) 0.3106(2) 0.0594(14) Uani 1 1 d .
H14A H 0.6231 0.4248 0.3247 0.089 Uiso 1 1 calc R
H14B H 0.6136 0.3476 0.2667 0.089 Uiso 1 1 calc R
H14C H 0.7274 0.3928 0.3120 0.089 Uiso 1 1 calc R
C15 C 0.2397(3) 0.1737(2) 0.31252(16) 0.0198(7) Uani 1 1 d .
C16 C 0.2490(3) 0.1203(2) 0.25634(17) 0.0214(7) Uani 1 1 d .
C17 C 0.1598(3) 0.0996(2) 0.20171(18) 0.0246(8) Uani 1 1 d .
H17 H 0.1663 0.0650 0.1649 0.030 Uiso 1 1 calc R
C18 C 0.0619(3) 0.1292(3) 0.20103(18) 0.0247(8) Uani 1 1 d .
H18 H 0.0034 0.1155 0.1641 0.030 Uiso 1 1 calc R
C19 C 0.0523(3) 0.1796(3) 0.25617(18) 0.0238(7) Uani 1 1 d .
H19 H -0.0137 0.1989 0.2559 0.029 Uiso 1 1 calc R
C20 C 0.1387(3) 0.2024(2) 0.31221(17) 0.0209(7) Uani 1 1 d .
C21 C 0.1182(3) 0.2555(3) 0.37044(17) 0.0251(8) Uani 1 1 d .
H21 H 0.1826 0.2583 0.4073 0.030 Uiso 1 1 calc R
C22 C 0.0220(4) 0.2021(4) 0.3907(2) 0.0479(12) Uani 1 1 d .
H22A H -0.0429 0.2010 0.3561 0.072 Uiso 1 1 calc R
H22B H 0.0153 0.2357 0.4294 0.072 Uiso 1 1 calc R
H22C H 0.0337 0.1362 0.3993 0.072 Uiso 1 1 calc R
C23 C 0.0997(3) 0.3608(3) 0.3576(2) 0.0390(10) Uani 1 1 d .
H23A H 0.1607 0.3950 0.3464 0.059 Uiso 1 1 calc R
H23B H 0.0910 0.3932 0.3961 0.059 Uiso 1 1 calc R
H23C H 0.0360 0.3602 0.3222 0.059 Uiso 1 1 calc R
C24 C 0.3527(3) 0.0819(3) 0.25499(18) 0.0252(8) Uani 1 1 d .
H24 H 0.4082 0.1076 0.2952 0.030 Uiso 1 1 calc R
C25 C 0.3365(3) -0.0298(3) 0.2532(2) 0.0354(9) Uani 1 1 d .
H25A H 0.3169 -0.0500 0.2915 0.053 Uiso 1 1 calc R
H25B H 0.4023 -0.0530 0.2519 0.053 Uiso 1 1 calc R
H25C H 0.2801 -0.0564 0.2150 0.053 Uiso 1 1 calc R
C26 C 0.3933(4) 0.1152(3) 0.1966(2) 0.0467(12) Uani 1 1 d .
H26A H 0.3392 0.0919 0.1566 0.070 Uiso 1 1 calc R
H26B H 0.4583 0.0891 0.1974 0.070 Uiso 1 1 calc R
H26C H 0.4075 0.1854 0.1994 0.070 Uiso 1 1 calc R
C27 C 0.2319(3) -0.0670(3) 0.5050(2) 0.0445(11) Uani 1 1 d .
H27A H 0.2557 -0.0359 0.5491 0.053 Uiso 1 1 calc R
H27B H 0.2738 -0.1193 0.5021 0.053 Uiso 1 1 calc R
C28 C 0.1140(4) -0.1055(4) 0.4868(2) 0.0477(12) Uani 1 1 d .
H28A H 0.0755 -0.0641 0.5073 0.057 Uiso 1 1 calc R
H28B H 0.1014 -0.1716 0.4995 0.057 Uiso 1 1 calc R
C29 C 0.0794(4) -0.1035(4) 0.4137(2) 0.0508(12) Uani 1 1 d .
H29A H 0.0094 -0.0822 0.3995 0.061 Uiso 1 1 calc R
H29B H 0.0752 -0.1680 0.3926 0.061 Uiso 1 1 calc R
C30 C 0.1651(4) -0.0316(3) 0.3973(2) 0.0424(10) Uani 1 1 d .
H30A H 0.1987 -0.0636 0.3683 0.051 Uiso 1 1 calc R
H30B H 0.1335 0.0223 0.3760 0.051 Uiso 1 1 calc R
C31 C 0.3463(5) 0.3197(5) 0.5650(4) 0.096(3) Uani 1 1 d .
H31A H 0.3970 0.3236 0.6079 0.115 Uiso 1 1 calc R
H31B H 0.3803 0.3584 0.5370 0.115 Uiso 1 1 calc R
C32 C 0.2521(6) 0.3557(5) 0.5693(5) 0.114(3) Uani 1 1 d .
H32A H 0.2210 0.3861 0.5298 0.137 Uiso 1 1 calc R
H32B H 0.2683 0.4040 0.6062 0.137 Uiso 1 1 calc R
C33 C 0.1767(5) 0.2717(5) 0.5776(3) 0.088(2) Uani 1 1 d .
H33A H 0.1032 0.2776 0.5540 0.105 Uiso 1 1 calc R
H33B H 0.1805 0.2666 0.6234 0.105 Uiso 1 1 calc R
C34 C 0.2126(4) 0.1847(4) 0.5502(3) 0.0588(14) Uani 1 1 d .
H34A H 0.2207 0.1346 0.5809 0.071 Uiso 1 1 calc R
H34B H 0.1607 0.1573 0.5097 0.071 Uiso 1 1 calc R
C35 C 0.8875(2) 0.5773(2) 0.03590(16) 0.0159(6) Uani 1 1 d .
H35 H 0.9518 0.6120 0.0325 0.019 Uiso 1 1 calc R
C36 C 0.8543(2) 0.4853(2) 0.00396(16) 0.0182(7) Uani 1 1 d .
H36 H 0.8976 0.4611 -0.0195 0.022 Uiso 1 1 calc R
C37 C 0.7512(2) 0.3232(2) -0.00676(17) 0.0180(7) Uani 1 1 d .
C38 C 0.7655(2) 0.2656(2) 0.04774(17) 0.0210(7) Uani 1 1 d .
C39 C 0.7516(3) 0.1640(3) 0.03658(19) 0.0264(8) Uani 1 1 d .
H39 H 0.7617 0.1258 0.0720 0.032 Uiso 1 1 calc R
C40 C 0.7233(3) 0.1192(3) -0.0258(2) 0.0286(8) Uani 1 1 d .
H40 H 0.7131 0.0513 -0.0322 0.034 Uiso 1 1 calc R
C41 C 0.7100(3) 0.1755(3) -0.07873(19) 0.0258(8) Uani 1 1 d .
H41 H 0.6919 0.1448 -0.1207 0.031 Uiso 1 1 calc R
C42 C 0.7234(3) 0.2776(2) -0.07037(17) 0.0211(7) Uani 1 1 d .
C43 C 0.7113(3) 0.3353(3) -0.13036(17) 0.0248(8) Uani 1 1 d .
H43 H 0.7147 0.4041 -0.1159 0.030 Uiso 1 1 calc R
C44 C 0.8050(3) 0.3290(3) -0.1606(2) 0.0342(9) Uani 1 1 d .
H44A H 0.8720 0.3528 -0.1286 0.051 Uiso 1 1 calc R
H44B H 0.7971 0.3680 -0.1973 0.051 Uiso 1 1 calc R
H44C H 0.8046 0.2621 -0.1748 0.051 Uiso 1 1 calc R
C45 C 0.6033(3) 0.3048(3) -0.18101(19) 0.0330(9) Uani 1 1 d .
H45A H 0.5963 0.2369 -0.1954 0.050 Uiso 1 1 calc R
H45B H 0.5996 0.3436 -0.2176 0.050 Uiso 1 1 calc R
H45C H 0.5460 0.3145 -0.1620 0.050 Uiso 1 1 calc R
C46 C 0.7995(3) 0.3155(3) 0.11649(18) 0.0270(8) Uani 1 1 d .
H46 H 0.7631 0.3733 0.1154 0.032 Uiso 1 1 calc R
C47 C 0.7684(3) 0.2526(3) 0.1677(2) 0.0403(10) Uani 1 1 d .
H47A H 0.6924 0.2291 0.1538 0.060 Uiso 1 1 calc R
H47B H 0.7856 0.2911 0.2086 0.060 Uiso 1 1 calc R
H47C H 0.8077 0.1980 0.1728 0.060 Uiso 1 1 calc R
C48 C 0.9222(3) 0.3517(3) 0.13740(19) 0.0323(9) Uani 1 1 d .
H48A H 0.9604 0.2969 0.1372 0.048 Uiso 1 1 calc R
H48B H 0.9425 0.3840 0.1806 0.048 Uiso 1 1 calc R
H48C H 0.9399 0.3967 0.1075 0.048 Uiso 1 1 calc R
C49 C 0.8904(2) 0.7021(2) 0.11774(16) 0.0180(7) Uani 1 1 d .
C50 C 0.9111(3) 0.6928(3) 0.18519(18) 0.0238(7) Uani 1 1 d .
C51 C 0.9726(3) 0.7702(3) 0.22881(19) 0.0314(9) Uani 1 1 d .
H51 H 0.9862 0.7643 0.2735 0.038 Uiso 1 1 calc R
C52 C 1.0141(3) 0.8560(3) 0.2066(2) 0.0326(9) Uani 1 1 d .
H52 H 1.0573 0.9062 0.2361 0.039 Uiso 1 1 calc R
C53 C 0.9906(3) 0.8657(3) 0.14099(19) 0.0279(8) Uani 1 1 d .
H53 H 1.0171 0.9238 0.1264 0.033 Uiso 1 1 calc R
C54 C 0.9283(3) 0.7912(2) 0.09533(17) 0.0199(7) Uani 1 1 d .
C55 C 0.9015(3) 0.8096(2) 0.02315(17) 0.0214(7) Uani 1 1 d .
H55 H 0.8516 0.7527 -0.0011 0.026 Uiso 1 1 calc R
C56 C 0.8442(3) 0.8996(3) 0.0092(2) 0.0320(9) Uani 1 1 d .
H56A H 0.8921 0.9571 0.0311 0.048 Uiso 1 1 calc R
H56B H 0.7810 0.8920 0.0248 0.048 Uiso 1 1 calc R
H56C H 0.8237 0.9060 -0.0370 0.048 Uiso 1 1 calc R
C57 C 1.0002(3) 0.8201(3) -0.0033(2) 0.0299(8) Uani 1 1 d .
H57A H 1.0493 0.8772 0.0180 0.045 Uiso 1 1 calc R
H57B H 0.9780 0.8264 -0.0495 0.045 Uiso 1 1 calc R
H57C H 1.0353 0.7632 0.0049 0.045 Uiso 1 1 calc R
C58 C 0.8621(3) 0.6012(3) 0.21081(18) 0.0306(9) Uani 1 1 d .
H58 H 0.8400 0.5492 0.1752 0.037 Uiso 1 1 calc R
C59 C 0.7613(3) 0.6213(3) 0.2299(2) 0.0436(11) Uani 1 1 d .
H59A H 0.7292 0.5629 0.2445 0.065 Uiso 1 1 calc R
H59B H 0.7106 0.6408 0.1928 0.065 Uiso 1 1 calc R
H59C H 0.7808 0.6726 0.2645 0.065 Uiso 1 1 calc R
C60 C 0.9424(4) 0.5650(3) 0.2680(2) 0.0498(12) Uani 1 1 d .
H60A H 1.0057 0.5541 0.2553 0.075 Uiso 1 1 calc R
H60B H 0.9098 0.5049 0.2802 0.075 Uiso 1 1 calc R
H60C H 0.9623 0.6133 0.3045 0.075 Uiso 1 1 calc R
C61 C 0.5135(3) 0.7600(3) -0.0537(2) 0.0298(8) Uani 1 1 d .
H61A H 0.4422 0.7288 -0.0538 0.036 Uiso 1 1 calc R
H61B H 0.5248 0.7459 -0.0961 0.036 Uiso 1 1 calc R
C62 C 0.5267(3) 0.8692(3) -0.0374(2) 0.0323(9) Uani 1 1 d .
H62A H 0.4591 0.8941 -0.0541 0.039 Uiso 1 1 calc R
H62B H 0.5810 0.9038 -0.0552 0.039 Uiso 1 1 calc R
C63 C 0.5621(3) 0.8799(3) 0.0370(2) 0.0319(9) Uani 1 1 d .
H63A H 0.5031 0.8935 0.0542 0.038 Uiso 1 1 calc R
H63B H 0.6220 0.9326 0.0529 0.038 Uiso 1 1 calc R
C64 C 0.5962(4) 0.7816(3) 0.0572(2) 0.0378(10) Uani 1 1 d .
H64A H 0.6677 0.7912 0.0875 0.045 Uiso 1 1 calc R
H64B H 0.5460 0.7469 0.0780 0.045 Uiso 1 1 calc R
C65 C 0.6011(3) 0.5846(3) -0.18144(18) 0.0302(8) Uani 1 1 d .
H65A H 0.5420 0.6218 -0.1844 0.036 Uiso 1 1 calc R
H65B H 0.5727 0.5154 -0.1855 0.036 Uiso 1 1 calc R
C66 C 0.6553(3) 0.6084(3) -0.2348(2) 0.0390(10) Uani 1 1 d .
H66A H 0.6402 0.6708 -0.2514 0.047 Uiso 1 1 calc R
H66B H 0.6316 0.5579 -0.2707 0.047 Uiso 1 1 calc R
C67 C 0.7751(3) 0.6126(3) -0.2004(2) 0.0377(10) Uani 1 1 d .
H67A H 0.7964 0.5480 -0.2002 0.045 Uiso 1 1 calc R
H67B H 0.8195 0.6553 -0.2210 0.045 Uiso 1 1 calc R
C68 C 0.7830(3) 0.6532(3) -0.13288(19) 0.0322(9) Uani 1 1 d .
H68A H 0.8451 0.6348 -0.1017 0.039 Uiso 1 1 calc R
H68B H 0.7896 0.7240 -0.1307 0.039 Uiso 1 1 calc R
C69 C 0.6586(5) 0.9171(5) 0.2869(3) 0.0808(19) Uani 1 1 d .
H69A H 0.6128 0.9572 0.3020 0.097 Uiso 1 1 calc R
H69B H 0.6380 0.8497 0.2949 0.097 Uiso 1 1 calc R
C70 C 0.6468(4) 0.9254(6) 0.2176(3) 0.090(2) Uani 1 1 d .
H70A H 0.6076 0.9789 0.2027 0.107 Uiso 1 1 calc R
H70B H 0.6072 0.8654 0.1927 0.107 Uiso 1 1 calc R
C71 C 0.7558(4) 0.9437(4) 0.2087(3) 0.0587(14) Uani 1 1 d .
H71A H 0.7602 0.9918 0.1772 0.070 Uiso 1 1 calc R
H71B H 0.7774 0.8839 0.1944 0.070 Uiso 1 1 calc R
C72 C 0.8234(4) 0.9819(4) 0.2755(2) 0.0571(13) Uani 1 1 d .
H72A H 0.8925 0.9584 0.2844 0.069 Uiso 1 1 calc R
H72B H 0.8363 1.0529 0.2786 0.069 Uiso 1 1 calc R

loop_
_atom_site_aniso_label
_atom_site_aniso_U_11
_atom_site_aniso_U_22
_atom_site_aniso_U_33
_atom_site_aniso_U_23
_atom_site_aniso_U_13
_atom_site_aniso_U_12
La1 0.01944(11) 0.02417(11) 0.01881(11) 0.00759(8) 0.00488(8) 0.00221(8)
La2 0.01227(9) 0.01505(10) 0.01691(10) 0.00299(7) 0.00436(7) 0.00183(7)
Cl1 0.0452(5) 0.0315(5) 0.0174(4) 0.0048(4) 0.0059(4) 0.0120(4)
Cl2 0.0176(4) 0.0398(5) 0.0174(4) 0.0026(4) 0.0051(3) -0.0050(3)
O1 0.0265(14) 0.0406(16) 0.0382(17) 0.0163(13) 0.0075(12) -0.0019(12)
O2 0.0449(18) 0.061(2) 0.0398(18) 0.0006(15) 0.0211(14) 0.0147(15)
O3 0.0273(13) 0.0209(13) 0.0284(14) 0.0002(11) 0.0055(11) 0.0077(10)
O4 0.0249(13) 0.0320(14) 0.0202(13) 0.0049(11) 0.0062(10) -0.0017(10)
O5 0.063(2) 0.097(3) 0.040(2) 0.015(2) 0.0048(18) -0.008(2)
N1 0.0202(15) 0.0198(15) 0.0185(15) 0.0010(12) 0.0024(11) 0.0007(11)
N2 0.0207(15) 0.0174(14) 0.0208(15) 0.0020(12) 0.0033(11) -0.0014(11)
N3 0.0170(14) 0.0134(13) 0.0166(14) -0.0004(11) 0.0035(11) 0.0006(10)
N4 0.0178(14) 0.0154(14) 0.0224(15) 0.0010(11) 0.0073(11) 0.0028(11)
C1 0.0271(18) 0.0199(17) 0.0175(17) 0.0086(14) 0.0053(14) 0.0064(14)
C2 0.0262(18) 0.0193(17) 0.0198(18) 0.0048(14) 0.0031(14) 0.0058(14)
C3 0.0248(18) 0.0137(16) 0.026(2) 0.0049(14) 0.0023(14) 0.0030(13)
C4 0.0241(19) 0.029(2) 0.030(2) 0.0091(16) 0.0061(15) 0.0043(15)
C5 0.026(2) 0.035(2) 0.044(3) 0.0135(19) 0.0112(18) 0.0013(16)
C6 0.023(2) 0.042(2) 0.052(3) 0.007(2) 0.0030(19) -0.0009(17)
C7 0.029(2) 0.034(2) 0.036(2) 0.0029(18) -0.0028(17) -0.0018(17)
C8 0.0253(19) 0.0224(19) 0.028(2) 0.0052(15) 0.0021(15) 0.0016(14)
C9 0.030(2) 0.030(2) 0.026(2) 0.0000(16) 0.0026(16) -0.0032(16)
C10 0.087(4) 0.051(3) 0.109(5) 0.003(3) 0.066(4) 0.015(3)
C11 0.098(5) 0.120(5) 0.044(3) 0.044(3) 0.034(3) 0.067(4)
C12 0.027(2) 0.045(2) 0.028(2) 0.0081(18) 0.0104(16) 0.0043(17)
C13 0.094(4) 0.068(4) 0.034(3) -0.006(3) -0.001(3) 0.034(3)
C14 0.075(4) 0.053(3) 0.040(3) 0.020(2) -0.001(3) 0.004(3)
C15 0.0215(17) 0.0189(17) 0.0186(18) 0.0071(13) 0.0053(13) -0.0001(13)
C16 0.0226(18) 0.0201(17) 0.0211(18) 0.0076(14) 0.0053(14) 0.0011(13)
C17 0.0298(19) 0.0202(18) 0.0215(19) 0.0008(14) 0.0070(15) -0.0044(14)
C18 0.0242(18) 0.0227(18) 0.0219(19) 0.0051(15) -0.0018(14) 0.0002(14)
C19 0.0191(17) 0.0245(19) 0.027(2) 0.0083(15) 0.0051(14) 0.0013(14)
C20 0.0227(18) 0.0206(17) 0.0197(18) 0.0059(14) 0.0076(14) -0.0005(13)
C21 0.0240(18) 0.033(2) 0.0201(19) 0.0063(15) 0.0069(14) 0.0078(15)
C22 0.043(3) 0.066(3) 0.037(3) -0.003(2) 0.024(2) -0.007(2)
C23 0.037(2) 0.044(3) 0.037(2) -0.0037(19) 0.0076(18) 0.0151(19)
C24 0.0256(19) 0.0263(19) 0.0233(19) -0.0017(15) 0.0073(15) 0.0021(15)
C25 0.035(2) 0.033(2) 0.036(2) -0.0021(18) 0.0064(18) 0.0098(17)
C26 0.048(3) 0.049(3) 0.058(3) 0.020(2) 0.033(2) 0.016(2)
C27 0.043(3) 0.044(3) 0.045(3) 0.019(2) 0.011(2) 0.000(2)
C28 0.050(3) 0.049(3) 0.045(3) 0.011(2) 0.021(2) -0.008(2)
C29 0.044(3) 0.055(3) 0.047(3) 0.010(2) 0.010(2) -0.013(2)
C30 0.054(3) 0.039(2) 0.035(3) 0.006(2) 0.016(2) 0.000(2)
C31 0.081(5) 0.096(5) 0.115(6) -0.059(4) 0.066(4) -0.032(4)
C32 0.117(6) 0.062(4) 0.176(9) -0.030(5) 0.069(6) 0.015(4)
C33 0.056(4) 0.119(6) 0.087(5) -0.052(4) 0.035(3) -0.005(4)
C34 0.066(3) 0.066(3) 0.060(4) 0.014(3) 0.042(3) 0.012(3)
C35 0.0059(14) 0.0180(16) 0.0228(18) 0.0057(13) 0.0018(12) 0.0014(11)
C36 0.0151(16) 0.0205(17) 0.0192(17) 0.0013(13) 0.0043(13) 0.0052(13)
C37 0.0124(15) 0.0158(16) 0.0272(19) 0.0033(13) 0.0065(13) 0.0044(12)
C38 0.0113(16) 0.0240(18) 0.029(2) 0.0065(15) 0.0067(13) 0.0043(13)
C39 0.0248(19) 0.0209(18) 0.037(2) 0.0124(16) 0.0123(16) 0.0060(14)
C40 0.0269(19) 0.0139(17) 0.046(2) 0.0028(16) 0.0107(17) 0.0037(14)
C41 0.0227(18) 0.0207(18) 0.031(2) -0.0030(15) 0.0044(15) 0.0007(14)
C42 0.0168(17) 0.0206(17) 0.0259(19) 0.0009(14) 0.0053(14) 0.0038(13)
C43 0.0280(19) 0.0253(19) 0.0205(19) -0.0017(15) 0.0055(14) 0.0055(15)
C44 0.034(2) 0.039(2) 0.031(2) 0.0026(18) 0.0125(17) 0.0069(17)
C45 0.035(2) 0.035(2) 0.027(2) 0.0013(17) 0.0039(17) 0.0079(17)
C46 0.0282(19) 0.030(2) 0.025(2) 0.0075(16) 0.0061(15) 0.0121(15)
C47 0.032(2) 0.062(3) 0.030(2) 0.016(2) 0.0090(17) 0.012(2)
C48 0.036(2) 0.028(2) 0.028(2) 0.0045(16) 0.0010(16) 0.0030(16)
C49 0.0107(15) 0.0185(17) 0.0236(18) -0.0011(13) 0.0029(12) 0.0023(12)
C50 0.0256(18) 0.0209(18) 0.0237(19) 0.0041(14) 0.0048(14) 0.0023(14)
C51 0.036(2) 0.033(2) 0.020(2) -0.0046(16) 0.0025(16) -0.0001(17)
C52 0.030(2) 0.025(2) 0.035(2) -0.0092(17) 0.0044(17) -0.0081(15)
C53 0.0271(19) 0.0156(17) 0.039(2) -0.0010(15) 0.0107(16) -0.0043(14)
C54 0.0175(16) 0.0149(16) 0.0264(19) 0.0015(14) 0.0057(13) 0.0006(12)
C55 0.0189(17) 0.0196(17) 0.0263(19) 0.0050(14) 0.0081(14) 0.0003(13)
C56 0.029(2) 0.025(2) 0.045(3) 0.0112(18) 0.0133(17) 0.0046(15)
C57 0.027(2) 0.029(2) 0.038(2) 0.0089(17) 0.0154(17) 0.0029(15)
C58 0.040(2) 0.025(2) 0.021(2) 0.0067(15) 0.0032(16) -0.0054(16)
C59 0.045(3) 0.045(3) 0.037(3) 0.007(2) 0.011(2) -0.008(2)
C60 0.065(3) 0.044(3) 0.034(3) 0.017(2) 0.001(2) 0.008(2)
C61 0.028(2) 0.0209(19) 0.039(2) 0.0052(16) 0.0048(16) 0.0070(15)
C62 0.028(2) 0.028(2) 0.042(3) 0.0058(18) 0.0092(17) 0.0088(16)
C63 0.029(2) 0.0213(19) 0.047(3) -0.0034(17) 0.0143(18) 0.0047(15)
C64 0.055(3) 0.027(2) 0.035(2) 0.0002(18) 0.018(2) 0.0091(19)
C65 0.028(2) 0.039(2) 0.0199(19) 0.0047(16) 0.0037(15) -0.0008(16)
C66 0.049(3) 0.043(3) 0.023(2) 0.0034(18) 0.0125(18) -0.0045(19)
C67 0.041(2) 0.042(2) 0.035(2) 0.0064(19) 0.0217(19) 0.0019(19)
C68 0.030(2) 0.039(2) 0.027(2) 0.0117(17) 0.0105(16) -0.0059(16)
C69 0.059(4) 0.110(5) 0.067(4) -0.001(4) 0.023(3) -0.022(3)
C70 0.045(3) 0.160(7) 0.059(4) -0.020(4) 0.011(3) 0.010(4)
C71 0.050(3) 0.072(4) 0.046(3) 0.000(3) 0.006(2) -0.005(3)
C72 0.046(3) 0.074(4) 0.046(3) -0.002(3) 0.010(2) -0.001(3)

loop_
_atom_type_symbol
_atom_type_description
_atom_type_scat_dispersion_real
_atom_type_scat_dispersion_imag
_atom_type_scat_source
C C 0.0030 0.0020 'International Tables Vol C Tables 4.2.6.8 and 6.1.1.4'
H H 0.0000 0.0000 'International Tables Vol C Tables 4.2.6.8 and 6.1.1.4'
Cl Cl 0.1480 0.1590 'International Tables Vol C Tables 4.2.6.8 and 6.1.1.4'
La La -0.2870 2.4520 'International Tables Vol C Tables 4.2.6.8 and 6.1.1.4'
N N 0.0060 0.0030 'International Tables Vol C Tables 4.2.6.8 and 6.1.1.4'
O O 0.0110 0.0060 'International Tables Vol C Tables 4.2.6.8 and 6.1.1.4'

loop_
_geom_angle_atom_site_label_1
_geom_angle_atom_site_label_2
_geom_angle_atom_site_label_3
_geom_angle
_geom_angle_site_symmetry_3
N2 La1 N1 79.12(10) .
N2 La1 O2 101.36(10) .
N1 La1 O2 97.24(10) .
N2 La1 O1 169.36(9) .
N1 La1 O1 90.29(9) .
O2 La1 O1 78.73(10) .
N2 La1 C2 30.50(9) .
N1 La1 C2 56.25(10) .
O2 La1 C2 84.33(10) .
O1 La1 C2 140.12(9) .
N2 La1 C1 56.85(10) .
N1 La1 C1 30.03(10) .
O2 La1 C1 82.67(10) .
O1 La1 C1 112.89(9) .
C2 La1 C1 28.41(10) .
N2 La1 Cl1 99.86(8) .
N1 La1 Cl1 97.92(7) .
O2 La1 Cl1 155.87(8) .
O1 La1 Cl1 82.53(7) .
C2 La1 Cl1 119.75(8) .
C1 La1 Cl1 118.91(7) .
N2 La1 Cl1 107.10(7) 2_656
N1 La1 Cl1 171.05(7) 2_656
O2 La1 Cl1 87.93(8) 2_656
O1 La1 Cl1 83.54(6) 2_656
C2 La1 Cl1 131.89(7) 2_656
C1 La1 Cl1 158.84(7) 2_656
Cl1 La1 Cl1 74.91(3) 2_656
N4 La2 N3 77.83(9) .
N4 La2 O4 100.57(9) .
N3 La2 O4 108.96(8) .
N4 La2 O3 170.22(9) .
N3 La2 O3 92.39(8) .
O4 La2 O3 82.47(8) .
N4 La2 C36 30.92(9) .
N3 La2 C36 57.30(9) .
O4 La2 C36 85.88(9) .
O3 La2 C36 141.53(9) .
N4 La2 C35 57.26(9) .
N3 La2 C35 30.90(9) .
O4 La2 C35 89.21(9) .
O3 La2 C35 113.81(8) .
C36 La2 C35 29.27(9) .
N4 La2 Cl2 96.96(7) .
N3 La2 Cl2 94.88(7) .
O4 La2 Cl2 152.83(6) .
O3 La2 Cl2 83.74(6) .
C36 La2 Cl2 118.82(7) .
C35 La2 Cl2 117.81(7) .
N4 La2 Cl2 105.02(7) 2_665
N3 La2 Cl2 171.18(7) 2_665
O4 La2 Cl2 78.93(6) 2_665
O3 La2 Cl2 84.66(6) 2_665
C36 La2 Cl2 128.69(7) 2_665
C35 La2 Cl2 156.73(7) 2_665
Cl2 La2 Cl2 76.56(3) 2_665
La1 Cl1 La1 105.09(3) 2_656
La2 Cl2 La2 103.44(3) 2_665
C30 O1 C27 107.6(3) .
C30 O1 La1 124.1(2) .
C27 O1 La1 125.1(2) .
C31 O2 C34 107.6(4) .
C31 O2 La1 125.2(3) .
C34 O2 La1 126.5(3) .
C64 O3 C61 105.9(3) .
C64 O3 La2 123.8(2) .
C61 O3 La2 126.0(2) .
C68 O4 C65 108.2(3) .
C68 O4 La2 124.6(2) .
C65 O4 La2 126.25(19) .
C72 O5 C69 108.6(4) .
C1 N1 C15 117.3(3) .
C1 N1 La1 92.63(19) .
C15 N1 La1 144.3(2) .
C2 N2 C3 115.1(3) .
C2 N2 La1 92.9(2) .
C3 N2 La1 151.1(2) .
C35 N3 C49 115.6(2) .
C35 N3 La2 89.83(18) .
C49 N3 La2 146.6(2) .
C36 N4 C37 118.2(3) .
C36 N4 La2 90.80(18) .
C37 N4 La2 146.7(2) .
C2 C1 N1 124.5(3) .
C2 C1 La1 75.2(2) .
N1 C1 La1 57.34(16) .
C2 C1 H1 117.7 .
N1 C1 H1 117.7 .
La1 C1 H1 148.6 .
C1 C2 N2 125.4(3) .
C1 C2 La1 76.4(2) .
N2 C2 La1 56.58(16) .
C1 C2 H2 117.3 .
N2 C2 H2 117.3 .
La1 C2 H2 149.0 .
C4 C3 C8 119.8(3) .
C4 C3 N2 119.9(3) .
C8 C3 N2 120.3(3) .
C5 C4 C3 119.7(4) .
C5 C4 C12 119.6(3) .
C3 C4 C12 120.6(3) .
C6 C5 C4 120.5(4) .
C6 C5 H5 119.8 .
C4 C5 H5 119.8 .
C5 C6 C7 120.1(4) .
C5 C6 H6 120.0 .
C7 C6 H6 120.0 .
C6 C7 C8 121.2(4) .
C6 C7 H7 119.4 .
C8 C7 H7 119.4 .
C7 C8 C3 118.7(4) .
C7 C8 C9 119.6(3) .
C3 C8 C9 121.6(3) .
C11 C9 C10 110.2(4) .
C11 C9 C8 113.7(4) .
C10 C9 C8 111.1(4) .
C11 C9 H9 107.2 .
C10 C9 H9 107.2 .
C8 C9 H9 107.2 .
C9 C10 H10A 109.5 .
C9 C10 H10B 109.5 .
H10A C10 H10B 109.5 .
C9 C10 H10C 109.5 .
H10A C10 H10C 109.5 .
H10B C10 H10C 109.5 .
C9 C11 H11A 109.5 .
C9 C11 H11B 109.5 .
H11A C11 H11B 109.5 .
C9 C11 H11C 109.5 .
H11A C11 H11C 109.5 .
H11B C11 H11C 109.5 .
C13 C12 C14 110.8(4) .
C13 C12 C4 111.4(3) .
C14 C12 C4 113.1(4) .
C13 C12 H12 107.1 .
C14 C12 H12 107.1 .
C4 C12 H12 107.1 .
C12 C13 H13A 109.5 .
C12 C13 H13B 109.5 .
H13A C13 H13B 109.5 .
C12 C13 H13C 109.5 .
H13A C13 H13C 109.5 .
H13B C13 H13C 109.5 .
C12 C14 H14A 109.5 .
C12 C14 H14B 109.5 .
H14A C14 H14B 109.5 .
C12 C14 H14C 109.5 .
H14A C14 H14C 109.5 .
H14B C14 H14C 109.5 .
C20 C15 N1 122.8(3) .
C20 C15 C16 118.9(3) .
N1 C15 C16 118.2(3) .
C17 C16 C15 119.5(3) .
C17 C16 C24 118.9(3) .
C15 C16 C24 121.6(3) .
C18 C17 C16 121.5(3) .
C18 C17 H17 119.2 .
C16 C17 H17 119.2 .
C17 C18 C19 119.0(3) .
C17 C18 H18 120.5 .
C19 C18 H18 120.5 .
C18 C19 C20 122.0(3) .
C18 C19 H19 119.0 .
C20 C19 H19 119.0 .
C19 C20 C15 119.1(3) .
C19 C20 C21 117.4(3) .
C15 C20 C21 123.5(3) .
C20 C21 C23 111.8(3) .
C20 C21 C22 112.5(3) .
C23 C21 C22 109.2(3) .
C20 C21 H21 107.7 .
C23 C21 H21 107.7 .
C22 C21 H21 107.7 .
C21 C22 H22A 109.5 .
C21 C22 H22B 109.5 .
H22A C22 H22B 109.5 .
C21 C22 H22C 109.5 .
H22A C22 H22C 109.5 .
H22B C22 H22C 109.5 .
C21 C23 H23A 109.5 .
C21 C23 H23B 109.5 .
H23A C23 H23B 109.5 .
C21 C23 H23C 109.5 .
H23A C23 H23C 109.5 .
H23B C23 H23C 109.5 .
C16 C24 C25 110.4(3) .
C16 C24 C26 112.1(3) .
C25 C24 C26 109.8(3) .
C16 C24 H24 108.2 .
C25 C24 H24 108.2 .
C26 C24 H24 108.2 .
C24 C25 H25A 109.5 .
C24 C25 H25B 109.5 .
H25A C25 H25B 109.5 .
C24 C25 H25C 109.5 .
H25A C25 H25C 109.5 .
H25B C25 H25C 109.5 .
C24 C26 H26A 109.5 .
C24 C26 H26B 109.5 .
H26A C26 H26B 109.5 .
C24 C26 H26C 109.5 .
H26A C26 H26C 109.5 .
H26B C26 H26C 109.5 .
O1 C27 C28 104.6(3) .
O1 C27 H27A 110.8 .
C28 C27 H27A 110.8 .
O1 C27 H27B 110.8 .
C28 C27 H27B 110.8 .
H27A C27 H27B 108.9 .
C27 C28 C29 103.8(4) .
C27 C28 H28A 111.0 .
C29 C28 H28A 111.0 .
C27 C28 H28B 111.0 .
C29 C28 H28B 111.0 .
H28A C28 H28B 109.0 .
C28 C29 C30 105.6(4) .
C28 C29 H29A 110.6 .
C30 C29 H29A 110.6 .
C28 C29 H29B 110.6 .
C30 C29 H29B 110.6 .
H29A C29 H29B 108.8 .
O1 C30 C29 106.6(3) .
O1 C30 H30A 110.4 .
C29 C30 H30A 110.4 .
O1 C30 H30B 110.4 .
C29 C30 H30B 110.4 .
H30A C30 H30B 108.6 .
C32 C31 O2 107.9(5) .
C32 C31 H31A 110.1 .
O2 C31 H31A 110.1 .
C32 C31 H31B 110.1 .
O2 C31 H31B 110.1 .
H31A C31 H31B 108.4 .
C31 C32 C33 106.9(6) .
C31 C32 H32A 110.3 .
C33 C32 H32A 110.3 .
C31 C32 H32B 110.3 .
C33 C32 H32B 110.3 .
H32A C32 H32B 108.6 .
C32 C33 C34 104.7(5) .
C32 C33 H33A 110.8 .
C34 C33 H33A 110.8 .
C32 C33 H33B 110.8 .
C34 C33 H33B 110.8 .
H33A C33 H33B 108.9 .
O2 C34 C33 105.5(4) .
O2 C34 H34A 110.6 .
C33 C34 H34A 110.6 .
O2 C34 H34B 110.6 .
C33 C34 H34B 110.6 .
H34A C34 H34B 108.8 .
C36 C35 N3 124.0(3) .
C36 C35 La2 75.24(18) .
N3 C35 La2 59.27(15) .
C36 C35 H35 118.0 .
N3 C35 H35 118.0 .
La2 C35 H35 144.6 .
C35 C36 N4 123.3(3) .
C35 C36 La2 75.49(18) .
N4 C36 La2 58.28(15) .
C35 C36 H36 118.4 .
N4 C36 H36 118.4 .
La2 C36 H36 144.8 .
C42 C37 C38 120.0(3) .
C42 C37 N4 121.8(3) .
C38 C37 N4 118.1(3) .
C39 C38 C37 118.7(3) .
C39 C38 C46 121.5(3) .
C37 C38 C46 119.7(3) .
C40 C39 C38 121.3(3) .
C40 C39 H39 119.3 .
C38 C39 H39 119.3 .
C39 C40 C41 119.8(3) .
C39 C40 H40 120.1 .
C41 C40 H40 120.1 .
C40 C41 C42 121.2(3) .
C40 C41 H41 119.4 .
C42 C41 H41 119.4 .
C41 C42 C37 118.9(3) .
C41 C42 C43 118.6(3) .
C37 C42 C43 122.4(3) .
C45 C43 C42 112.8(3) .
C45 C43 C44 110.9(3) .
C42 C43 C44 111.1(3) .
C45 C43 H43 107.2 .
C42 C43 H43 107.2 .
C44 C43 H43 107.2 .
C43 C44 H44A 109.5 .
C43 C44 H44B 109.5 .
H44A C44 H44B 109.5 .
C43 C44 H44C 109.5 .
H44A C44 H44C 109.5 .
H44B C44 H44C 109.5 .
C43 C45 H45A 109.5 .
C43 C45 H45B 109.5 .
H45A C45 H45B 109.5 .
C43 C45 H45C 109.5 .
H45A C45 H45C 109.5 .
H45B C45 H45C 109.5 .
C38 C46 C47 114.4(3) .
C38 C46 C48 110.2(3) .
C47 C46 C48 110.0(3) .
C38 C46 H46 107.3 .
C47 C46 H46 107.3 .
C48 C46 H46 107.3 .
C46 C47 H47A 109.5 .
C46 C47 H47B 109.5 .
H47A C47 H47B 109.5 .
C46 C47 H47C 109.5 .
H47A C47 H47C 109.5 .
H47B C47 H47C 109.5 .
C46 C48 H48A 109.5 .
C46 C48 H48B 109.5 .
H48A C48 H48B 109.5 .
C46 C48 H48C 109.5 .
H48A C48 H48C 109.5 .
H48B C48 H48C 109.5 .
C50 C49 C54 119.4(3) .
C50 C49 N3 119.3(3) .
C54 C49 N3 121.3(3) .
C51 C50 C49 119.3(3) .
C51 C50 C58 120.0(3) .
C49 C50 C58 120.6(3) .
C52 C51 C50 121.1(4) .
C52 C51 H51 119.5 .
C50 C51 H51 119.5 .
C53 C52 C51 119.2(3) .
C53 C52 H52 120.4 .
C51 C52 H52 120.4 .
C52 C53 C54 122.0(3) .
C52 C53 H53 119.0 .
C54 C53 H53 119.0 .
C53 C54 C49 118.8(3) .
C53 C54 C55 118.7(3) .
C49 C54 C55 122.5(3) .
C54 C55 C57 113.0(3) .
C54 C55 C56 111.7(3) .
C57 C55 C56 109.6(3) .
C54 C55 H55 107.4 .
C57 C55 H55 107.4 .
C56 C55 H55 107.4 .
C55 C56 H56A 109.5 .
C55 C56 H56B 109.5 .
H56A C56 H56B 109.5 .
C55 C56 H56C 109.5 .
H56A C56 H56C 109.5 .
H56B C56 H56C 109.5 .
C55 C57 H57A 109.5 .
C55 C57 H57B 109.5 .
H57A C57 H57B 109.5 .
C55 C57 H57C 109.5 .
H57A C57 H57C 109.5 .
H57B C57 H57C 109.5 .
C59 C58 C50 109.7(3) .
C59 C58 C60 110.8(3) .
C50 C58 C60 112.6(3) .
C59 C58 H58 107.9 .
C50 C58 H58 107.9 .
C60 C58 H58 107.9 .
C58 C59 H59A 109.5 .
C58 C59 H59B 109.5 .
H59A C59 H59B 109.5 .
C58 C59 H59C 109.5 .
H59A C59 H59C 109.5 .
H59B C59 H59C 109.5 .
C58 C60 H60A 109.5 .
C58 C60 H60B 109.5 .
H60A C60 H60B 109.5 .
C58 C60 H60C 109.5 .
H60A C60 H60C 109.5 .
H60B C60 H60C 109.5 .
O3 C61 C62 104.2(3) .
O3 C61 H61A 110.9 .
C62 C61 H61A 110.9 .
O3 C61 H61B 110.9 .
C62 C61 H61B 110.9 .
H61A C61 H61B 108.9 .
C61 C62 C63 103.6(3) .
C61 C62 H62A 111.0 .
C63 C62 H62A 111.0 .
C61 C62 H62B 111.0 .
C63 C62 H62B 111.0 .
H62A C62 H62B 109.0 .
C62 C63 C64 105.1(3) .
C62 C63 H63A 110.7 .
C64 C63 H63A 110.7 .
C62 C63 H63B 110.7 .
C64 C63 H63B 110.7 .
H63A C63 H63B 108.8 .
O3 C64 C63 106.0(3) .
O3 C64 H64A 110.5 .
C63 C64 H64A 110.5 .
O3 C64 H64B 110.5 .
C63 C64 H64B 110.5 .
H64A C64 H64B 108.7 .
O4 C65 C66 106.8(3) .
O4 C65 H65A 110.4 .
C66 C65 H65A 110.4 .
O4 C65 H65B 110.4 .
C66 C65 H65B 110.4 .
H65A C65 H65B 108.6 .
C65 C66 C67 103.4(3) .
C65 C66 H66A 111.1 .
C67 C66 H66A 111.1 .
C65 C66 H66B 111.1 .
C67 C66 H66B 111.1 .
H66A C66 H66B 109.0 .
C68 C67 C66 102.4(3) .
C68 C67 H67A 111.3 .
C66 C67 H67A 111.3 .
C68 C67 H67B 111.3 .
C66 C67 H67B 111.3 .
H67A C67 H67B 109.2 .
O4 C68 C67 105.4(3) .
O4 C68 H68A 110.7 .
C67 C68 H68A 110.7 .
O4 C68 H68B 110.7 .
C67 C68 H68B 110.7 .
H68A C68 H68B 108.8 .
O5 C69 C70 107.5(4) .
O5 C69 H69A 110.2 .
C70 C69 H69A 110.2 .
O5 C69 H69B 110.2 .
C70 C69 H69B 110.2 .
H69A C69 H69B 108.5 .
C69 C70 C71 107.5(5) .
C69 C70 H70A 110.2 .
C71 C70 H70A 110.2 .
C69 C70 H70B 110.2 .
C71 C70 H70B 110.2 .
H70A C70 H70B 108.5 .
C70 C71 C72 102.5(4) .
C70 C71 H71A 111.3 .
C72 C71 H71A 111.3 .
C70 C71 H71B 111.3 .
C72 C71 H71B 111.3 .
H71A C71 H71B 109.2 .
O5 C72 C71 108.7(4) .
O5 C72 H72A 109.9 .
C71 C72 H72A 109.9 .
O5 C72 H72B 109.9 .
C71 C72 H72B 109.9 .
H72A C72 H72B 108.3 .

loop_
_geom_bond_atom_site_label_1
_geom_bond_atom_site_label_2
_geom_bond_distance
_geom_bond_site_symmetry_2
La1 N2 2.324(3) .
La1 N1 2.356(3) .
La1 O2 2.576(3) .
La1 O1 2.631(3) .
La1 C2 2.781(4) .
La1 C1 2.795(3) .
La1 Cl1 2.8931(12) .
La1 Cl1 2.9304(11) 2_656
La2 N4 2.316(3) .
La2 N3 2.343(3) .
La2 O4 2.598(2) .
La2 O3 2.604(2) .
La2 C36 2.723(3) .
La2 C35 2.726(3) .
La2 Cl2 2.8613(10) .
La2 Cl2 2.9298(12) 2_665
Cl1 La1 2.9304(11) 2_656
Cl2 La2 2.9298(12) 2_665
O1 C30 1.434(5) .
O1 C27 1.449(5) .
O2 C31 1.410(6) .
O2 C34 1.471(5) .
O3 C64 1.449(4) .
O3 C61 1.446(4) .
O4 C68 1.458(4) .
O4 C65 1.461(4) .
O5 C72 1.390(6) .
O5 C69 1.428(6) .
N1 C1 1.400(4) .
N1 C15 1.419(4) .
N2 C2 1.413(4) .
N2 C3 1.422(4) .
N3 C35 1.400(4) .
N3 C49 1.427(4) .
N4 C36 1.399(4) .
N4 C37 1.424(4) .
C1 C2 1.368(5) .
C1 H1 0.9300 .
C2 H2 0.9300 .
C3 C4 1.409(5) .
C3 C8 1.411(5) .
C4 C5 1.400(5) .
C4 C12 1.521(5) .
C5 C6 1.381(6) .
C5 H5 0.9300 .
C6 C7 1.384(6) .
C6 H6 0.9300 .
C7 C8 1.403(5) .
C7 H7 0.9300 .
C8 C9 1.522(5) .
C9 C11 1.506(6) .
C9 C10 1.518(6) .
C9 H9 0.9800 .
C10 H10A 0.9600 .
C10 H10B 0.9600 .
C10 H10C 0.9600 .
C11 H11A 0.9600 .
C11 H11B 0.9600 .
C11 H11C 0.9600 .
C12 C13 1.516(6) .
C12 C14 1.516(6) .
C12 H12 0.9800 .
C13 H13A 0.9600 .
C13 H13B 0.9600 .
C13 H13C 0.9600 .
C14 H14A 0.9600 .
C14 H14B 0.9600 .
C14 H14C 0.9600 .
C15 C20 1.420(5) .
C15 C16 1.421(5) .
C16 C17 1.396(5) .
C16 C24 1.520(5) .
C17 C18 1.385(5) .
C17 H17 0.9300 .
C18 C19 1.384(5) .
C18 H18 0.9300 .
C19 C20 1.396(5) .
C19 H19 0.9300 .
C20 C21 1.518(5) .
C21 C23 1.530(5) .
C21 C22 1.538(5) .
C21 H21 0.9800 .
C22 H22A 0.9600 .
C22 H22B 0.9600 .
C22 H22C 0.9600 .
C23 H23A 0.9600 .
C23 H23B 0.9600 .
C23 H23C 0.9600 .
C24 C25 1.528(5) .
C24 C26 1.541(5) .
C24 H24 0.9800 .
C25 H25A 0.9600 .
C25 H25B 0.9600 .
C25 H25C 0.9600 .
C26 H26A 0.9600 .
C26 H26B 0.9600 .
C26 H26C 0.9600 .
C27 C28 1.496(6) .
C27 H27A 0.9700 .
C27 H27B 0.9700 .
C28 C29 1.505(6) .
C28 H28A 0.9700 .
C28 H28B 0.9700 .
C29 C30 1.515(6) .
C29 H29A 0.9700 .
C29 H29B 0.9700 .
C30 H30A 0.9700 .
C30 H30B 0.9700 .
C31 C32 1.405(9) .
C31 H31A 0.9700 .
C31 H31B 0.9700 .
C32 C33 1.466(9) .
C32 H32A 0.9700 .
C32 H32B 0.9700 .
C33 C34 1.498(7) .
C33 H33A 0.9700 .
C33 H33B 0.9700 .
C34 H34A 0.9700 .
C34 H34B 0.9700 .
C35 C36 1.377(4) .
C35 H35 0.9300 .
C36 H36 0.9300 .
C37 C42 1.406(5) .
C37 C38 1.421(5) .
C38 C39 1.395(5) .
C38 C46 1.520(5) .
C39 C40 1.377(5) .
C39 H39 0.9300 .
C40 C41 1.385(5) .
C40 H40 0.9300 .
C41 C42 1.397(5) .
C41 H41 0.9300 .
C42 C43 1.519(5) .
C43 C45 1.521(5) .
C43 C44 1.533(5) .
C43 H43 0.9800 .
C44 H44A 0.9600 .
C44 H44B 0.9600 .
C44 H44C 0.9600 .
C45 H45A 0.9600 .
C45 H45B 0.9600 .
C45 H45C 0.9600 .
C46 C47 1.527(5) .
C46 C48 1.545(5) .
C46 H46 0.9800 .
C47 H47A 0.9600 .
C47 H47B 0.9600 .
C47 H47C 0.9600 .
C48 H48A 0.9600 .
C48 H48B 0.9600 .
C48 H48C 0.9600 .
C49 C50 1.405(5) .
C49 C54 1.415(4) .
C50 C51 1.394(5) .
C50 C58 1.529(5) .
C51 C52 1.391(5) .
C51 H51 0.9300 .
C52 C53 1.367(5) .
C52 H52 0.9300 .
C53 C54 1.394(5) .
C53 H53 0.9300 .
C54 C55 1.525(5) .
C55 C57 1.526(5) .
C55 C56 1.533(5) .
C55 H55 0.9800 .
C56 H56A 0.9600 .
C56 H56B 0.9600 .
C56 H56C 0.9600 .
C57 H57A 0.9600 .
C57 H57B 0.9600 .
C57 H57C 0.9600 .
C58 C59 1.527(6) .
C58 C60 1.530(5) .
C58 H58 0.9800 .
C59 H59A 0.9600 .
C59 H59B 0.9600 .
C59 H59C 0.9600 .
C60 H60A 0.9600 .
C60 H60B 0.9600 .
C60 H60C 0.9600 .
C61 C62 1.513(5) .
C61 H61A 0.9700 .
C61 H61B 0.9700 .
C62 C63 1.523(6) .
C62 H62A 0.9700 .
C62 H62B 0.9700 .
C63 C64 1.529(5) .
C63 H63A 0.9700 .
C63 H63B 0.9700 .
C64 H64A 0.9700 .
C64 H64B 0.9700 .
C65 C66 1.516(5) .
C65 H65A 0.9700 .
C65 H65B 0.9700 .
C66 C67 1.527(6) .
C66 H66A 0.9700 .
C66 H66B 0.9700 .
C67 C68 1.497(6) .
C67 H67A 0.9700 .
C67 H67B 0.9700 .
C68 H68A 0.9700 .
C68 H68B 0.9700 .
C69 C70 1.456(8) .
C69 H69A 0.9700 .
C69 H69B 0.9700 .
C70 C71 1.471(7) .
C70 H70A 0.9700 .
C70 H70B 0.9700 .
C71 C72 1.493(7) .
C71 H71A 0.9700 .
C71 H71B 0.9700 .
C72 H72A 0.9700 .
C72 H72B 0.9700 .
